data_4032074
loop_
_publ_author_name
'Weber, Carina'
'Pusch, Stefan'
'Schollmeyer, Dieter'
'M\"unster-M\"uller, Sascha'
'P\"utz, Michael'
'Opatz, Till'

_publ_section_title
;
 Characterization of the synthetic cannabinoid MDMB-CHMCZCA
;
_journal_name_full 'Beilstein Journal of Organic Chemistry'
_journal_page_first 2808
_journal_paper_doi 10.3762/bjoc.12.279
_journal_volume 12
_journal_year 2016
_chemical_absolute_configuration rmad
_chemical_formula_moiety 'C27 H34 N2 O3'
_chemical_formula_sum 'C27 H34 N2 O3'
_chemical_formula_weight 434.56
_space_group_crystal_system orthorhombic
_space_group_IT_number 19
_space_group_name_Hall 'P 2ac 2ab'
_space_group_name_H-M_alt 'P 21 21 21'
_symmetry_space_group_name_Hall 'P 2ac 2ab'
_symmetry_space_group_name_H-M 'P 21 21 21'
_atom_sites_solution_hydrogens mixed
_audit_creation_method SHELXL-2014/7
_cell_angle_alpha 90
_cell_angle_beta 90
_cell_angle_gamma 90
_cell_formula_units_Z 4
_cell_length_a 5.6166(2)
_cell_length_b 13.3920(5)
_cell_length_c 31.5475(11)
_cell_measurement_reflns_used 21059
_cell_measurement_temperature 110(2)
_cell_measurement_theta_max 68.10
_cell_measurement_theta_min 2.80
_cell_volume 2372.92(15)
_computing_cell_refinement 'STOE X-AREA'
_computing_data_collection 'STOE X-AREA'
_computing_data_reduction 'STOE X-RED'
_computing_structure_refinement 'SHELXL-2014/7 (Sheldrick, 2014)'
_computing_structure_solution SHELXT-2014
_diffrn_ambient_temperature 110(2)
_diffrn_detector 'image plate (34 cm diameter)'
_diffrn_detector_area_resol_mean 6.67
_diffrn_detector_type STOE
_diffrn_measured_fraction_theta_full 0.996
_diffrn_measured_fraction_theta_max 0.991
_diffrn_measurement_details ' 749 frames, detector distance = 40 mm'
_diffrn_measurement_device '2-circle goniometer'
_diffrn_measurement_device_type 'STOE IPDS 2T'
_diffrn_measurement_method 'rotation method'
_diffrn_radiation_monochromator 'X-ray mirror'
_diffrn_radiation_type CuK\a
_diffrn_radiation_wavelength 1.54178
_diffrn_reflns_av_R_equivalents 0.0330
_diffrn_reflns_av_unetI/netI 0.0385
_diffrn_reflns_Laue_measured_fraction_full 0.996
_diffrn_reflns_Laue_measured_fraction_max 0.991
_diffrn_reflns_limit_h_max 6
_diffrn_reflns_limit_h_min -6
_diffrn_reflns_limit_k_max 15
_diffrn_reflns_limit_k_min -16
_diffrn_reflns_limit_l_max 24
_diffrn_reflns_limit_l_min -37
_diffrn_reflns_number 17409
_diffrn_reflns_point_group_measured_fraction_full 0.990
_diffrn_reflns_point_group_measured_fraction_max 0.983
_diffrn_reflns_theta_full 67.679
_diffrn_reflns_theta_max 68.193
_diffrn_reflns_theta_min 2.801
_diffrn_source 'Incoatec microSource Cu'
_exptl_absorpt_coefficient_mu 0.625
_exptl_absorpt_correction_T_max 0.9759
_exptl_absorpt_correction_T_min 0.9118
_exptl_absorpt_correction_type integration
_exptl_crystal_colour colourless
_exptl_crystal_density_diffrn 1.216
_exptl_crystal_description needle
_exptl_crystal_F_000 936
_exptl_crystal_size_max 0.200
_exptl_crystal_size_mid 0.050
_exptl_crystal_size_min 0.040
_refine_diff_density_max 0.534
_refine_diff_density_min -0.297
_refine_diff_density_rms 0.081
_refine_ls_abs_structure_details
;
 Flack x determined using 1182 quotients [(I+)-(I-)]/[(I+)+(I-)]
 (Parsons, Flack and Wagner, Acta Cryst. B69 (2013) 249-259).
;
_refine_ls_abs_structure_Flack -0.07(14)
_refine_ls_extinction_coef 0.0178(18)
_refine_ls_extinction_expression Fc^*^=kFc[1+0.001xFc^2^\l^3^/sin(2\q)]^-1/4^
_refine_ls_extinction_method 'SHELXL-2014/7 (Sheldrick 2014'
_refine_ls_goodness_of_fit_ref 1.121
_refine_ls_hydrogen_treatment mixed
_refine_ls_matrix_type full
_refine_ls_number_parameters 317
_refine_ls_number_reflns 4263
_refine_ls_number_restraints 1
_refine_ls_restrained_S_all 1.125
_refine_ls_R_factor_all 0.0923
_refine_ls_R_factor_gt 0.0657
_refine_ls_shift/su_max 0.000
_refine_ls_shift/su_mean 0.000
_refine_ls_structure_factor_coef Fsqd
_refine_ls_weighting_details 'w=1/[\s^2^(Fo^2^)+(0.0975P)^2^+2.2151P] where P=(Fo^2^+2Fc^2^)/3'
_refine_ls_weighting_scheme calc
_refine_ls_wR_factor_gt 0.1650
_refine_ls_wR_factor_ref 0.2109
_reflns_Friedel_coverage 0.697
_reflns_Friedel_fraction_full 0.981
_reflns_Friedel_fraction_max 0.973
_reflns_number_gt 3283
_reflns_number_total 4263
_reflns_threshold_expression 'I > 2\s(I)'
_cod_data_source_file 1860-5397-12-279-S2.cif
_cod_data_source_block cz
_cod_database_code 4032074
_shelx_shelxl_version_number 2014/7
_shelx_space_group_comment
;
The symmetry employed for this shelxl refinement is uniquely defined
by the following loop, which should always be used as a source of
symmetry information in preference to the above space-group names.
They are only intended as comments.
;
_shelx_estimated_absorpt_t_min 0.885
_shelx_estimated_absorpt_t_max 0.975

loop_
_space_group_symop_operation_xyz
'x, y, z'
'-x+1/2, -y, z+1/2'
'x+1/2, -y+1/2, -z'
'-x, y+1/2, -z+1/2'

loop_
_atom_site_label
_atom_site_type_symbol
_atom_site_fract_x
_atom_site_fract_y
_atom_site_fract_z
_atom_site_U_iso_or_equiv
_atom_site_adp_type
_atom_site_occupancy
_atom_site_site_symmetry_order
_atom_site_calc_flag
_atom_site_refinement_flags_posn
_atom_site_refinement_flags_adp
_atom_site_refinement_flags_occupancy
_atom_site_disorder_assembly
_atom_site_disorder_group
N1 N 0.4673(7) 0.7290(3) 0.22893(15) 0.0380(10) Uani 1 1 d . . . . .
C2 C 0.4354(9) 0.6944(4) 0.27005(17) 0.0372(11) Uani 1 1 d . . . . .
C3 C 0.5760(10) 0.6287(4) 0.29322(19) 0.0457(13) Uani 1 1 d . . . . .
H3 H 0.7167 0.6005 0.2816 0.055 Uiso 1 1 calc R U . . .
C4 C 0.5015(10) 0.6060(4) 0.33438(19) 0.0461(13) Uani 1 1 d . . . . .
H4 H 0.5986 0.5639 0.3514 0.055 Uiso 1 1 calc R U . . .
C5 C 0.2899(10) 0.6430(4) 0.35143(17) 0.0388(12) Uani 1 1 d . . . . .
C6 C 0.1526(11) 0.7097(4) 0.32804(17) 0.0417(13) Uani 1 1 d . . . . .
H6 H 0.0087 0.7357 0.3394 0.050 Uiso 1 1 calc R U . . .
C7 C 0.2293(10) 0.7382(4) 0.28749(15) 0.0350(11) Uani 1 1 d . . . . .
C8 C 0.1368(10) 0.8063(4) 0.25601(17) 0.0385(12) Uani 1 1 d . . . . .
C9 C -0.0493(12) 0.8750(4) 0.25521(19) 0.0491(15) Uani 1 1 d . . . . .
H9 H -0.1507 0.8824 0.2791 0.059 Uiso 1 1 calc R U . . .
C10 C -0.0849(12) 0.9324(4) 0.21935(19) 0.0510(15) Uani 1 1 d . . . . .
H10 H -0.2102 0.9800 0.2189 0.061 Uiso 1 1 calc R U . . .
C11 C 0.0616(10) 0.9211(4) 0.18372(19) 0.0443(13) Uani 1 1 d . . . . .
H11 H 0.0323 0.9603 0.1592 0.053 Uiso 1 1 calc R U . . .
C12 C 0.2477(10) 0.8538(4) 0.18376(18) 0.0399(12) Uani 1 1 d . . . . .
H12 H 0.3467 0.8462 0.1596 0.048 Uiso 1 1 calc R U . . .
C13 C 0.2865(9) 0.7978(4) 0.21996(17) 0.0361(11) Uani 1 1 d . . . . .
C14 C 0.6561(10) 0.7012(4) 0.19996(19) 0.0460(13) Uani 1 1 d . . . . .
H14A H 0.7894 0.6730 0.2166 0.055 Uiso 1 1 calc R U . . .
H14B H 0.7154 0.7624 0.1859 0.055 Uiso 1 1 calc R U . . .
C15 C 0.5863(10) 0.6256(5) 0.16566(19) 0.0475(14) Uani 1 1 d . . . . .
H15 H 0.4550 0.6553 0.1483 0.057 Uiso 1 1 calc R U . . .
C16 C 0.4996(13) 0.5282(5) 0.1835(2) 0.0560(16) Uani 1 1 d . . . . .
H16A H 0.3551 0.5401 0.2008 0.067 Uiso 1 1 calc R U . . .
H16B H 0.6233 0.4997 0.2023 0.067 Uiso 1 1 calc R U . . .
C17 C 0.4419(15) 0.4533(7) 0.1481(3) 0.079(2) Uani 1 1 d . . . . .
H17A H 0.3940 0.3888 0.1608 0.095 Uiso 1 1 calc R U . . .
H17B H 0.3064 0.4787 0.1312 0.095 Uiso 1 1 calc R U . . .
C18 C 0.6539(14) 0.4371(6) 0.1194(2) 0.0634(18) Uani 1 1 d . . . . .
H18A H 0.7834 0.4047 0.1356 0.076 Uiso 1 1 calc R U . . .
H18B H 0.6081 0.3917 0.0960 0.076 Uiso 1 1 calc R U . . .
C19 C 0.7427(16) 0.5338(6) 0.1012(2) 0.077(2) Uani 1 1 d . . . . .
H19A H 0.6204 0.5623 0.0821 0.092 Uiso 1 1 calc R U . . .
H19B H 0.8882 0.5213 0.0843 0.092 Uiso 1 1 calc R U . . .
C20 C 0.7989(14) 0.6086(6) 0.1368(3) 0.072(2) Uani 1 1 d . . . . .
H20A H 0.9342 0.5833 0.1538 0.087 Uiso 1 1 calc R U . . .
H20B H 0.8474 0.6731 0.1240 0.087 Uiso 1 1 calc R U . . .
C21 C 0.1981(10) 0.6076(4) 0.39299(17) 0.0415(13) Uani 1 1 d . . . . .
O22 O -0.0176(8) 0.5996(3) 0.39954(13) 0.0498(10) Uani 1 1 d . . . . .
N23 N 0.3636(10) 0.5822(4) 0.42245(16) 0.0504(13) Uani 1 1 d . . . . .
H23 H 0.555(19) 0.590(7) 0.419(3) 0.11(3) Uiso 1 1 d . . . . .
C24 C 0.2988(12) 0.5378(5) 0.46291(19) 0.0540(16) Uani 1 1 d . . . . .
H24 H 0.1213 0.5388 0.4654 0.065 Uiso 1 1 calc R U . . .
C25 C 0.4026(17) 0.6066(7) 0.4974(2) 0.080(3) Uani 1 1 d D . . . .
O26 O 0.561(3) 0.6663(9) 0.4946(5) 0.084(4) Uani 0.59 1 d D . P A 1
O26A O 0.636(3) 0.6089(17) 0.4968(6) 0.085(6) Uani 0.41 1 d D . P A 2
O27 O 0.2592(11) 0.6223(4) 0.52904(19) 0.0775(15) Uani 1 1 d . . . . .
C28 C 0.3489(19) 0.6952(6) 0.5596(3) 0.089(3) Uani 1 1 d . . . B 1
H28A H 0.2182 0.7175 0.5779 0.133 Uiso 1 1 calc R U . B 1
H28B H 0.4154 0.7527 0.5445 0.133 Uiso 1 1 calc R U . B 1
H28C H 0.4733 0.6643 0.5770 0.133 Uiso 1 1 calc R U . B 1
C29 C 0.3834(11) 0.4289(5) 0.4666(3) 0.064(2) Uani 1 1 d . . . . .
C30 C 0.2821(15) 0.3696(5) 0.4297(3) 0.069(2) Uani 1 1 d . . . . .
H30A H 0.3421 0.3973 0.4030 0.103 Uiso 1 1 calc R U . . .
H30B H 0.1079 0.3738 0.4301 0.103 Uiso 1 1 calc R U . . .
H30C H 0.3311 0.2996 0.4321 0.103 Uiso 1 1 calc R U . . .
C31 C 0.653(2) 0.4345(11) 0.4719(4) 0.053(3) Uani 0.62 1 d . . P C 1
H31A H 0.7216 0.4710 0.4479 0.079 Uiso 0.62 1 calc R U P C 1
H31B H 0.7186 0.3668 0.4727 0.079 Uiso 0.62 1 calc R U P C 1
H31C H 0.6908 0.4693 0.4984 0.079 Uiso 0.62 1 calc R U P C 1
C31A C 0.657(4) 0.3952(16) 0.4518(9) 0.063(6) Uani 0.38 1 d . . P C 2
H31D H 0.6515 0.3292 0.4384 0.094 Uiso 0.38 1 calc R U P C 2
H31E H 0.7612 0.3924 0.4768 0.094 Uiso 0.38 1 calc R U P C 2
H31F H 0.7203 0.4441 0.4316 0.094 Uiso 0.38 1 calc R U P C 2
C32 C 0.2945(14) 0.3834(6) 0.5083(2) 0.073(2) Uani 1 1 d . . . . .
H32A H 0.1204 0.3875 0.5093 0.109 Uiso 1 1 calc R U . . .
H32B H 0.3624 0.4203 0.5322 0.109 Uiso 1 1 calc R U . . .
H32C H 0.3437 0.3133 0.5098 0.109 Uiso 1 1 calc R U . . .

loop_
_atom_site_aniso_label
_atom_site_aniso_U_11
_atom_site_aniso_U_22
_atom_site_aniso_U_33
_atom_site_aniso_U_23
_atom_site_aniso_U_13
_atom_site_aniso_U_12
N1 0.030(2) 0.040(2) 0.044(2) 0.0081(19) 0.0016(19) 0.0031(17)
C2 0.036(3) 0.034(2) 0.041(3) 0.004(2) -0.006(2) -0.001(2)
C3 0.036(3) 0.049(3) 0.052(3) 0.014(3) -0.006(2) -0.005(2)
C4 0.044(3) 0.045(3) 0.049(3) 0.010(3) -0.012(3) -0.006(2)
C5 0.049(3) 0.034(2) 0.033(3) 0.003(2) -0.008(2) 0.004(2)
C6 0.055(3) 0.034(2) 0.036(3) -0.002(2) -0.006(2) 0.007(2)
C7 0.043(3) 0.034(2) 0.028(2) 0.0015(19) -0.006(2) 0.000(2)
C8 0.045(3) 0.033(2) 0.038(3) -0.002(2) -0.002(2) 0.006(2)
C9 0.067(4) 0.042(3) 0.039(3) 0.004(2) 0.002(3) 0.022(3)
C10 0.063(4) 0.043(3) 0.047(3) 0.005(2) 0.001(3) 0.017(3)
C11 0.049(3) 0.038(3) 0.046(3) 0.002(2) -0.003(3) 0.005(2)
C12 0.036(3) 0.038(3) 0.046(3) 0.007(2) -0.003(2) -0.002(2)
C13 0.035(2) 0.031(2) 0.042(3) 0.005(2) -0.003(2) -0.001(2)
C14 0.036(3) 0.050(3) 0.052(3) 0.010(3) 0.006(2) 0.000(2)
C15 0.041(3) 0.057(3) 0.044(3) 0.012(3) 0.005(3) 0.008(3)
C16 0.058(4) 0.068(4) 0.042(3) -0.007(3) 0.011(3) -0.014(3)
C17 0.067(5) 0.105(6) 0.065(5) -0.035(4) 0.021(4) -0.018(5)
C18 0.068(4) 0.072(4) 0.050(4) -0.006(3) 0.017(3) 0.007(4)
C19 0.090(5) 0.090(5) 0.051(4) 0.024(4) 0.031(4) 0.042(5)
C20 0.069(5) 0.066(4) 0.082(5) 0.019(4) 0.037(4) 0.015(4)
C21 0.051(3) 0.037(3) 0.036(3) -0.002(2) -0.014(2) 0.001(2)
O22 0.055(3) 0.055(2) 0.040(2) -0.0008(18) -0.0031(19) 0.011(2)
N23 0.060(3) 0.054(3) 0.038(3) 0.016(2) -0.019(2) -0.015(2)
C24 0.056(4) 0.062(4) 0.044(3) 0.014(3) -0.014(3) -0.016(3)
C25 0.084(5) 0.112(7) 0.044(4) 0.025(4) -0.018(4) -0.035(5)
O26 0.087(8) 0.095(8) 0.069(7) -0.021(7) 0.000(6) -0.030(7)
O26A 0.073(11) 0.133(16) 0.050(8) -0.014(12) -0.008(8) -0.061(11)
O27 0.081(4) 0.070(3) 0.081(4) 0.000(3) -0.013(3) -0.007(3)
C28 0.124(8) 0.058(4) 0.085(6) -0.001(4) -0.031(5) -0.023(5)
C29 0.041(3) 0.066(4) 0.085(5) 0.041(4) -0.011(3) -0.007(3)
C30 0.076(5) 0.054(4) 0.076(5) 0.010(3) 0.019(4) 0.014(4)
C31 0.034(5) 0.065(9) 0.060(8) 0.018(6) 0.003(5) 0.006(6)
C31A 0.045(10) 0.042(11) 0.10(2) 0.035(11) -0.011(13) 0.009(9)
C32 0.062(4) 0.083(5) 0.074(5) 0.044(4) -0.016(4) -0.020(4)

loop_
_atom_type_symbol
_atom_type_description
_atom_type_scat_dispersion_real
_atom_type_scat_dispersion_imag
_atom_type_scat_source
C C 0.0181 0.0091 'International Tables Vol C Tables 4.2.6.8 and 6.1.1.4'
H H 0.0000 0.0000 'International Tables Vol C Tables 4.2.6.8 and 6.1.1.4'
N N 0.0311 0.0180 'International Tables Vol C Tables 4.2.6.8 and 6.1.1.4'
O O 0.0492 0.0322 'International Tables Vol C Tables 4.2.6.8 and 6.1.1.4'

loop_
_exptl_crystal_face_index_h
_exptl_crystal_face_index_k
_exptl_crystal_face_index_l
_exptl_crystal_face_perp_dist
0 0 -1 0.0250
0 0 1 0.0250
-1 0 0 0.0970
1 0 0 0.0970
0 1 0 0.0200
0 -1 0 0.0200

loop_
_geom_angle_atom_site_label_1
_geom_angle_atom_site_label_2
_geom_angle_atom_site_label_3
_geom_angle
C2 N1 C13 108.4(4)
C2 N1 C14 126.7(4)
C13 N1 C14 124.9(5)
C3 C2 N1 129.0(5)
C3 C2 C7 121.7(5)
N1 C2 C7 109.3(4)
C2 C3 C4 117.2(6)
C2 C3 H3 121.4
C4 C3 H3 121.4
C5 C4 C3 122.4(5)
C5 C4 H4 118.8
C3 C4 H4 118.8
C6 C5 C4 119.7(5)
C6 C5 C21 118.7(5)
C4 C5 C21 121.5(5)
C5 C6 C7 119.2(5)
C5 C6 H6 120.4
C7 C6 H6 120.4
C6 C7 C2 119.7(5)
C6 C7 C8 133.4(5)
C2 C7 C8 106.9(4)
C9 C8 C13 118.9(5)
C9 C8 C7 134.4(5)
C13 C8 C7 106.6(4)
C10 C9 C8 119.4(5)
C10 C9 H9 120.3
C8 C9 H9 120.3
C9 C10 C11 120.8(5)
C9 C10 H10 119.6
C11 C10 H10 119.6
C12 C11 C10 120.9(5)
C12 C11 H11 119.5
C10 C11 H11 119.5
C11 C12 C13 118.3(5)
C11 C12 H12 120.8
C13 C12 H12 120.8
C12 C13 N1 129.6(5)
C12 C13 C8 121.6(5)
N1 C13 C8 108.7(4)
N1 C14 C15 115.3(5)
N1 C14 H14A 108.4
C15 C14 H14A 108.4
N1 C14 H14B 108.4
C15 C14 H14B 108.4
H14A C14 H14B 107.5
C16 C15 C20 110.5(5)
C16 C15 C14 113.1(5)
C20 C15 C14 108.7(5)
C16 C15 H15 108.1
C20 C15 H15 108.1
C14 C15 H15 108.1
C15 C16 C17 111.2(6)
C15 C16 H16A 109.4
C17 C16 H16A 109.4
C15 C16 H16B 109.4
C17 C16 H16B 109.4
H16A C16 H16B 108.0
C18 C17 C16 111.4(6)
C18 C17 H17A 109.4
C16 C17 H17A 109.4
C18 C17 H17B 109.4
C16 C17 H17B 109.4
H17A C17 H17B 108.0
C19 C18 C17 111.5(6)
C19 C18 H18A 109.3
C17 C18 H18A 109.3
C19 C18 H18B 109.3
C17 C18 H18B 109.3
H18A C18 H18B 108.0
C18 C19 C20 110.6(6)
C18 C19 H19A 109.5
C20 C19 H19A 109.5
C18 C19 H19B 109.5
C20 C19 H19B 109.5
H19A C19 H19B 108.1
C15 C20 C19 111.9(6)
C15 C20 H20A 109.2
C19 C20 H20A 109.2
C15 C20 H20B 109.2
C19 C20 H20B 109.2
H20A C20 H20B 107.9
O22 C21 N23 122.4(6)
O22 C21 C5 121.1(5)
N23 C21 C5 116.5(5)
C21 N23 C24 122.1(6)
C21 N23 H23 126(5)
C24 N23 H23 112(5)
N23 C24 C29 112.2(6)
N23 C24 C25 106.3(5)
C29 C24 C25 113.3(6)
N23 C24 H24 108.3
C29 C24 H24 108.3
C25 C24 H24 108.3
O26 C25 O27 114.2(11)
O27 C25 O26A 128.9(10)
O26 C25 C24 128.8(10)
O27 C25 C24 113.8(7)
O26A C25 C24 112.5(12)
C25 O27 C28 113.6(7)
O27 C28 H28A 109.5
O27 C28 H28B 109.5
H28A C28 H28B 109.5
O27 C28 H28C 109.5
H28A C28 H28C 109.5
H28B C28 H28C 109.5
C30 C29 C31 118.7(9)
C30 C29 C32 109.1(6)
C31 C29 C32 104.5(7)
C30 C29 C24 108.7(5)
C31 C29 C24 105.6(8)
C32 C29 C24 110.0(7)
C30 C29 C31A 89.4(11)
C32 C29 C31A 115.6(9)
C24 C29 C31A 121.3(8)
C29 C30 H30A 109.5
C29 C30 H30B 109.5
H30A C30 H30B 109.5
C29 C30 H30C 109.5
H30A C30 H30C 109.5
H30B C30 H30C 109.5
C29 C31 H31A 109.5
C29 C31 H31B 109.5
H31A C31 H31B 109.5
C29 C31 H31C 109.5
H31A C31 H31C 109.5
H31B C31 H31C 109.5
C29 C31A H31D 109.5
C29 C31A H31E 109.5
H31D C31A H31E 109.5
C29 C31A H31F 109.5
H31D C31A H31F 109.5
H31E C31A H31F 109.5
C29 C32 H32A 109.5
C29 C32 H32B 109.5
H32A C32 H32B 109.5
C29 C32 H32C 109.5
H32A C32 H32C 109.5
H32B C32 H32C 109.5

loop_
_geom_bond_atom_site_label_1
_geom_bond_atom_site_label_2
_geom_bond_distance
N1 C2 1.389(7)
N1 C13 1.400(6)
N1 C14 1.449(7)
C2 C3 1.389(7)
C2 C7 1.409(7)
C3 C4 1.398(8)
C3 H3 0.9500
C4 C5 1.395(8)
C4 H4 0.9500
C5 C6 1.392(7)
C5 C21 1.487(8)
C6 C7 1.403(7)
C6 H6 0.9500
C7 C8 1.445(7)
C8 C9 1.393(7)
C8 C13 1.419(7)
C9 C10 1.382(8)
C9 H9 0.9500
C10 C11 1.401(8)
C10 H10 0.9500
C11 C12 1.380(8)
C11 H11 0.9500
C12 C13 1.384(7)
C12 H12 0.9500
C14 C15 1.533(9)
C14 H14A 0.9900
C14 H14B 0.9900
C15 C16 1.502(9)
C15 C20 1.519(8)
C15 H15 1.0000
C16 C17 1.536(9)
C16 H16A 0.9900
C16 H16B 0.9900
C17 C18 1.512(10)
C17 H17A 0.9900
C17 H17B 0.9900
C18 C19 1.502(11)
C18 H18A 0.9900
C18 H18B 0.9900
C19 C20 1.537(12)
C19 H19A 0.9900
C19 H19B 0.9900
C20 H20A 0.9900
C20 H20B 0.9900
C21 O22 1.234(7)
C21 N23 1.358(7)
N23 C24 1.455(8)
N23 H23 1.08(11)
C24 C29 1.538(10)
C24 C25 1.541(10)
C24 H24 1.0000
C25 O26 1.200(13)
C25 O27 1.299(10)
C25 O26A 1.314(16)
O27 C28 1.462(9)
C28 H28A 0.9800
C28 H28B 0.9800
C28 H28C 0.9800
C29 C30 1.522(12)
C29 C31 1.523(14)
C29 C32 1.531(10)
C29 C31A 1.67(2)
C30 H30A 0.9800
C30 H30B 0.9800
C30 H30C 0.9800
C31 H31A 0.9800
C31 H31B 0.9800
C31 H31C 0.9800
C31A H31D 0.9800
C31A H31E 0.9800
C31A H31F 0.9800
C32 H32A 0.9800
C32 H32B 0.9800
C32 H32C 0.9800

loop_
_geom_hbond_atom_site_label_D
_geom_hbond_atom_site_label_H
_geom_hbond_atom_site_label_A
_geom_hbond_distance_DH
_geom_hbond_distance_HA
_geom_hbond_distance_DA
_geom_hbond_angle_DHA
_geom_hbond_site_symmetry_A
N23 H23 O22 1.08(11) 2.49(11) 3.558(7) 170(7) 1_655

loop_
_geom_torsion_atom_site_label_1
_geom_torsion_atom_site_label_2
_geom_torsion_atom_site_label_3
_geom_torsion_atom_site_label_4
_geom_torsion
C13 N1 C2 C3 -177.0(5)
C14 N1 C2 C3 1.9(9)
C13 N1 C2 C7 1.8(6)
C14 N1 C2 C7 -179.2(5)
N1 C2 C3 C4 -179.8(5)
C7 C2 C3 C4 1.4(8)
C2 C3 C4 C5 3.0(8)
C3 C4 C5 C6 -4.0(8)
C3 C4 C5 C21 171.9(5)
C4 C5 C6 C7 0.4(8)
C21 C5 C6 C7 -175.6(5)
C5 C6 C7 C2 3.9(8)
C5 C6 C7 C8 -177.8(5)
C3 C2 C7 C6 -4.9(8)
N1 C2 C7 C6 176.1(5)
C3 C2 C7 C8 176.4(5)
N1 C2 C7 C8 -2.6(6)
C6 C7 C8 C9 6.5(11)
C2 C7 C8 C9 -175.0(6)
C6 C7 C8 C13 -176.1(6)
C2 C7 C8 C13 2.3(6)
C13 C8 C9 C10 0.6(9)
C7 C8 C9 C10 177.7(6)
C8 C9 C10 C11 0.9(10)
C9 C10 C11 C12 -1.2(9)
C10 C11 C12 C13 -0.1(8)
C11 C12 C13 N1 -176.5(5)
C11 C12 C13 C8 1.6(8)
C2 N1 C13 C12 178.0(5)
C14 N1 C13 C12 -1.0(8)
C2 N1 C13 C8 -0.3(6)
C14 N1 C13 C8 -179.3(5)
C9 C8 C13 C12 -1.9(8)
C7 C8 C13 C12 -179.7(5)
C9 C8 C13 N1 176.6(5)
C7 C8 C13 N1 -1.2(6)
C2 N1 C14 C15 101.9(6)
C13 N1 C14 C15 -79.2(6)
N1 C14 C15 C16 -59.8(7)
N1 C14 C15 C20 177.1(5)
C20 C15 C16 C17 -55.5(8)
C14 C15 C16 C17 -177.6(6)
C15 C16 C17 C18 55.9(9)
C16 C17 C18 C19 -55.7(10)
C17 C18 C19 C20 55.1(9)
C16 C15 C20 C19 55.7(8)
C14 C15 C20 C19 -179.7(5)
C18 C19 C20 C15 -55.4(8)
C6 C5 C21 O22 30.5(8)
C4 C5 C21 O22 -145.4(6)
C6 C5 C21 N23 -151.3(5)
C4 C5 C21 N23 32.9(7)
O22 C21 N23 C24 4.0(9)
C5 C21 N23 C24 -174.2(5)
C21 N23 C24 C29 112.5(6)
C21 N23 C24 C25 -123.1(7)
N23 C24 C25 O26 -20.7(15)
C29 C24 C25 O26 102.9(14)
N23 C24 C25 O27 137.7(7)
C29 C24 C25 O27 -98.7(8)
N23 C24 C25 O26A -64.6(14)
C29 C24 C25 O26A 59.0(14)
O26 C25 O27 C28 -12.7(13)
C24 C25 O27 C28 -174.3(6)
N23 C24 C29 C30 -56.3(7)
C25 C24 C29 C30 -176.7(6)
N23 C24 C29 C31 72.1(9)
C25 C24 C29 C31 -48.3(10)
N23 C24 C29 C32 -175.7(5)
C25 C24 C29 C32 63.9(8)
N23 C24 C29 C31A 44.8(14)
C25 C24 C29 C31A -75.6(14)
